data_1502267
loop_
_publ_author_name
'Wang, Lu'
'Li, Guijie'
'Liu, Yuanhong'

_publ_section_title
;
 Gold-catalyzed deacylative cycloisomerization reactions of
 3-acylindole/ynes: a new approach for carbazole synthesis.
;
_journal_issue 15
_journal_name_full 'Organic letters'
_journal_page_first 3786
_journal_page_last 3789
_journal_paper_doi 10.1021/ol2012154
_journal_volume 13
_journal_year 2011
_chemical_absolute_configuration unk
_chemical_formula_sum 'C20 H17 N O2'
_chemical_formula_weight 303.35
_chemical_name_systematic
; 
 ? 
;
_space_group_IT_number 19
_symmetry_cell_setting orthorhombic
_symmetry_space_group_name_Hall 'P 2ac 2ab'
_symmetry_space_group_name_H-M 'P 21 21 21'
_atom_sites_solution_hydrogens geom
_atom_sites_solution_primary direct
_atom_sites_solution_secondary difmap
_audit_creation_method SHELXL-97
_cell_angle_alpha 90.00
_cell_angle_beta 90.00
_cell_angle_gamma 90.00
_cell_formula_units_Z 4
_cell_length_a 5.5936(5)
_cell_length_b 13.6523(12)
_cell_length_c 20.1920(17)
_cell_measurement_reflns_used 3756
_cell_measurement_temperature 293(2)
_cell_measurement_theta_max 55.866
_cell_measurement_theta_min 5.018
_cell_volume 1542.0(2)
_computing_cell_refinement 'Bruker SMART'
_computing_data_collection 'Bruker SMART'
_computing_data_reduction 'Bruker SHELXTL'
_computing_molecular_graphics 'Bruker SHELXTL'
_computing_publication_material 'Bruker SHELXTL'
_computing_structure_refinement 'SHELXL-97 (Sheldrick, 1997)'
_computing_structure_solution 'SHELXS-97 (Sheldrick, 1990)'
_diffrn_ambient_temperature 293(2)
_diffrn_measured_fraction_theta_full 0.999
_diffrn_measured_fraction_theta_max 0.999
_diffrn_measurement_device_type 'CCD area detector'
_diffrn_measurement_method 'phi and omega scans'
_diffrn_radiation_monochromator graphite
_diffrn_radiation_source 'fine-focus sealed tube'
_diffrn_radiation_type MoK\a
_diffrn_radiation_wavelength 0.71073
_diffrn_reflns_av_R_equivalents 0.0214
_diffrn_reflns_av_sigmaI/netI 0.0244
_diffrn_reflns_limit_h_max 6
_diffrn_reflns_limit_h_min -6
_diffrn_reflns_limit_k_max 9
_diffrn_reflns_limit_k_min -16
_diffrn_reflns_limit_l_max 24
_diffrn_reflns_limit_l_min -24
_diffrn_reflns_number 8364
_diffrn_reflns_theta_full 25.96
_diffrn_reflns_theta_max 25.96
_diffrn_reflns_theta_min 1.80
_exptl_absorpt_coefficient_mu 0.084
_exptl_absorpt_correction_T_max 1.00000
_exptl_absorpt_correction_T_min 0.83668
_exptl_absorpt_correction_type empirical
_exptl_absorpt_process_details sadabs
_exptl_crystal_colour colorless
_exptl_crystal_density_diffrn 1.307
_exptl_crystal_density_method 'not measured'
_exptl_crystal_description prismatic
_exptl_crystal_F_000 640
_exptl_crystal_size_max 0.407
_exptl_crystal_size_mid 0.316
_exptl_crystal_size_min 0.251
_refine_diff_density_max 0.143
_refine_diff_density_min -0.165
_refine_diff_density_rms 0.031
_refine_ls_abs_structure_details 'Flack H D (1983), Acta Cryst. A39, 876-881'
_refine_ls_abs_structure_Flack 0.3(14)
_refine_ls_extinction_method none
_refine_ls_goodness_of_fit_ref 1.040
_refine_ls_hydrogen_treatment constr
_refine_ls_matrix_type full
_refine_ls_number_parameters 211
_refine_ls_number_reflns 3013
_refine_ls_number_restraints 0
_refine_ls_restrained_S_all 1.040
_refine_ls_R_factor_all 0.0400
_refine_ls_R_factor_gt 0.0363
_refine_ls_shift/su_max 0.014
_refine_ls_shift/su_mean 0.000
_refine_ls_structure_factor_coef Fsqd
_refine_ls_weighting_details 'calc w=1/[\s^2^(Fo^2^)+(0.0438P)^2^+0.2186P] where P=(Fo^2^+2Fc^2^)/3'
_refine_ls_weighting_scheme calc
_refine_ls_wR_factor_gt 0.0875
_refine_ls_wR_factor_ref 0.0897
_reflns_number_gt 2773
_reflns_number_total 3013
_reflns_threshold_expression >2sigma(I)
_cod_data_source_file ol2012154_si_003.cif
_cod_data_source_block cd21148
_cod_depositor_comments
;
The following automatic conversions were performed:

'_symmetry_cell_setting' value 'Orthorhombic' changed to
'orthorhombic' according to
/home/saulius/struct/CIF-dictionaries/cif_core.dic dictionary named
'cif_core.dic' version 2.4.1 from 2010-06-29.

Automatic conversion script
Id: cif_fix_values 1715 2011-07-08 13:25:40Z adriana 
;
_cod_original_sg_symbol_H-M P2(1)2(1)2(1)
_cod_database_code 1502267

loop_
_symmetry_equiv_pos_as_xyz
'x, y, z'
'-x+1/2, -y, z+1/2'
'-x, y+1/2, -z+1/2'
'x+1/2, -y+1/2, -z'

loop_
_atom_site_label
_atom_site_type_symbol
_atom_site_fract_x
_atom_site_fract_y
_atom_site_fract_z
_atom_site_U_iso_or_equiv
_atom_site_adp_type
_atom_site_occupancy
_atom_site_symmetry_multiplicity
_atom_site_calc_flag
_atom_site_refinement_flags
N1 N 0.8443(3) 0.41592(11) 0.29450(7) 0.0484(4) Uani 1 1 d .
O1 O 0.7083(3) 0.67482(10) 0.13354(6) 0.0561(3) Uani 1 1 d .
H1 H 0.7972 0.6423 0.1098 0.084 Uiso 1 1 calc R
O2 O 0.4685(3) 0.40930(11) 0.54565(6) 0.0614(4) Uani 1 1 d .
C1 C 0.7872(3) 0.54038(13) 0.20642(8) 0.0448(4) Uani 1 1 d .
H1A H 0.8888 0.5106 0.1760 0.054 Uiso 1 1 calc R
C2 C 0.6750(3) 0.62729(13) 0.19239(8) 0.0436(4) Uani 1 1 d .
C3 C 0.5220(3) 0.67236(13) 0.23768(8) 0.0442(4) Uani 1 1 d .
H3 H 0.4498 0.7314 0.2265 0.053 Uiso 1 1 calc R
C4 C 0.4754(3) 0.63094(12) 0.29904(8) 0.0382(4) Uani 1 1 d .
C5 C 0.5844(3) 0.54121(12) 0.31444(7) 0.0381(4) Uani 1 1 d .
C6 C 0.7424(3) 0.49872(12) 0.26801(8) 0.0412(4) Uani 1 1 d .
C7 C 0.7611(3) 0.40470(12) 0.35880(8) 0.0437(4) Uani 1 1 d .
C8 C 0.5975(3) 0.47975(12) 0.37329(7) 0.0376(4) Uani 1 1 d .
C9 C 0.4942(3) 0.48275(12) 0.43631(8) 0.0411(4) Uani 1 1 d .
H9 H 0.3859 0.5317 0.4474 0.049 Uiso 1 1 calc R
C10 C 0.5560(3) 0.41178(13) 0.48146(8) 0.0449(4) Uani 1 1 d .
C11 C 0.7175(4) 0.33827(13) 0.46623(9) 0.0518(5) Uani 1 1 d .
H11 H 0.7550 0.2913 0.4979 0.062 Uiso 1 1 calc R
C12 C 0.8225(4) 0.33398(14) 0.40502(9) 0.0536(5) Uani 1 1 d .
H12 H 0.9319 0.2850 0.3948 0.064 Uiso 1 1 calc R
C13 C 1.0416(4) 0.36140(16) 0.26594(10) 0.0593(5) Uani 1 1 d .
H13A H 1.0227 0.3583 0.2187 0.089 Uiso 1 1 calc R
H13B H 1.0433 0.2962 0.2838 0.089 Uiso 1 1 calc R
H13C H 1.1895 0.3936 0.2764 0.089 Uiso 1 1 calc R
C14 C 0.2476(4) 0.45447(18) 0.55877(10) 0.0656(6) Uani 1 1 d .
H14A H 0.2671 0.5243 0.5582 0.098 Uiso 1 1 calc R
H14B H 0.1910 0.4343 0.6015 0.098 Uiso 1 1 calc R
H14C H 0.1338 0.4356 0.5255 0.098 Uiso 1 1 calc R
C15 C 0.3201(3) 0.68337(12) 0.34700(8) 0.0381(4) Uani 1 1 d .
C16 C 0.3754(3) 0.77824(12) 0.36709(9) 0.0467(4) Uani 1 1 d .
H16 H 0.5090 0.8095 0.3496 0.056 Uiso 1 1 calc R
C17 C 0.2337(4) 0.82632(14) 0.41266(9) 0.0553(5) Uani 1 1 d .
H17 H 0.2736 0.8893 0.4262 0.066 Uiso 1 1 calc R
C18 C 0.0335(4) 0.78131(15) 0.43813(10) 0.0554(5) Uani 1 1 d .
H18 H -0.0614 0.8136 0.4690 0.066 Uiso 1 1 calc R
C19 C -0.0252(3) 0.68847(15) 0.41774(9) 0.0535(5) Uani 1 1 d .
H19 H -0.1614 0.6582 0.4344 0.064 Uiso 1 1 calc R
C20 C 0.1166(3) 0.64002(13) 0.37266(9) 0.0453(4) Uani 1 1 d .
H20 H 0.0750 0.5771 0.3592 0.054 Uiso 1 1 calc R

loop_
_atom_site_aniso_label
_atom_site_aniso_U_11
_atom_site_aniso_U_22
_atom_site_aniso_U_33
_atom_site_aniso_U_23
_atom_site_aniso_U_13
_atom_site_aniso_U_12
N1 0.0593(9) 0.0452(8) 0.0406(7) -0.0049(6) 0.0040(7) 0.0108(8)
O1 0.0732(9) 0.0591(8) 0.0362(6) 0.0074(6) 0.0087(6) -0.0017(7)
O2 0.0731(9) 0.0730(9) 0.0380(6) 0.0121(6) 0.0056(6) 0.0125(8)
C1 0.0510(10) 0.0494(10) 0.0340(8) -0.0077(7) 0.0061(7) -0.0032(9)
C2 0.0509(10) 0.0489(9) 0.0310(8) 0.0010(7) -0.0006(7) -0.0109(9)
C3 0.0487(10) 0.0431(9) 0.0409(9) 0.0030(7) -0.0015(8) -0.0010(8)
C4 0.0378(8) 0.0413(8) 0.0354(8) -0.0008(7) -0.0039(7) -0.0027(7)
C5 0.0412(9) 0.0402(8) 0.0330(8) -0.0030(7) -0.0013(6) -0.0030(7)
C6 0.0468(9) 0.0414(9) 0.0354(8) -0.0057(7) -0.0016(7) -0.0020(8)
C7 0.0523(10) 0.0412(9) 0.0378(8) -0.0023(7) -0.0009(8) 0.0006(8)
C8 0.0416(9) 0.0364(8) 0.0348(8) -0.0025(7) -0.0039(7) -0.0021(7)
C9 0.0449(9) 0.0395(8) 0.0390(8) -0.0014(7) 0.0013(7) 0.0020(8)
C10 0.0535(10) 0.0475(9) 0.0338(8) 0.0025(7) -0.0030(8) -0.0047(9)
C11 0.0699(13) 0.0447(10) 0.0409(9) 0.0064(8) -0.0069(9) 0.0069(9)
C12 0.0666(13) 0.0432(9) 0.0511(10) -0.0025(8) -0.0050(9) 0.0136(10)
C13 0.0638(13) 0.0616(12) 0.0526(11) -0.0090(10) 0.0045(10) 0.0178(10)
C14 0.0583(12) 0.0875(16) 0.0510(11) 0.0073(11) 0.0099(10) -0.0067(12)
C15 0.0400(9) 0.0407(8) 0.0335(8) 0.0037(7) -0.0045(6) 0.0038(7)
C16 0.0511(10) 0.0430(9) 0.0461(9) 0.0036(8) -0.0009(8) -0.0015(8)
C17 0.0725(13) 0.0414(9) 0.0521(11) -0.0068(8) -0.0054(10) 0.0054(10)
C18 0.0552(11) 0.0607(12) 0.0504(10) -0.0064(9) 0.0046(9) 0.0147(10)
C19 0.0412(10) 0.0672(12) 0.0522(10) -0.0034(9) 0.0053(8) 0.0022(9)
C20 0.0403(9) 0.0463(9) 0.0494(10) -0.0047(8) -0.0034(8) -0.0016(8)

loop_
_atom_type_symbol
_atom_type_description
_atom_type_scat_dispersion_real
_atom_type_scat_dispersion_imag
_atom_type_scat_source
C C 0.0033 0.0016 'International Tables Vol C Tables 4.2.6.8 and 6.1.1.4'
H H 0.0000 0.0000 'International Tables Vol C Tables 4.2.6.8 and 6.1.1.4'
N N 0.0061 0.0033 'International Tables Vol C Tables 4.2.6.8 and 6.1.1.4'
O O 0.0106 0.0060 'International Tables Vol C Tables 4.2.6.8 and 6.1.1.4'

loop_
_geom_angle_atom_site_label_1
_geom_angle_atom_site_label_2
_geom_angle_atom_site_label_3
_geom_angle
C6 N1 C7 108.40(14)
C6 N1 C13 125.65(15)
C7 N1 C13 124.78(15)
C2 O1 H1 109.5
C10 O2 C14 118.39(15)
C2 C1 C6 117.15(16)
C2 C1 H1A 121.4
C6 C1 H1A 121.4
O1 C2 C1 121.85(16)
O1 C2 C3 116.37(16)
C1 C2 C3 121.77(15)
C4 C3 C2 121.40(16)
C4 C3 H3 119.3
C2 C3 H3 119.3
C3 C4 C5 118.19(15)
C3 C4 C15 119.74(15)
C5 C4 C15 122.04(14)
C4 C5 C6 118.90(14)
C4 C5 C8 134.87(15)
C6 C5 C8 105.87(14)
N1 C6 C1 127.58(16)
N1 C6 C5 109.82(14)
C1 C6 C5 122.55(16)
C12 C7 N1 128.58(16)
C12 C7 C8 121.96(16)
N1 C7 C8 109.45(14)
C9 C8 C7 118.70(15)
C9 C8 C5 134.83(16)
C7 C8 C5 106.43(14)
C10 C9 C8 118.62(16)
C10 C9 H9 120.7
C8 C9 H9 120.7
C9 C10 C11 121.84(16)
C9 C10 O2 123.29(16)
C11 C10 O2 114.84(15)
C12 C11 C10 120.73(16)
C12 C11 H11 119.6
C10 C11 H11 119.6
C11 C12 C7 118.13(17)
C11 C12 H12 120.9
C7 C12 H12 120.9
N1 C13 H13A 109.5
N1 C13 H13B 109.5
H13A C13 H13B 109.5
N1 C13 H13C 109.5
H13A C13 H13C 109.5
H13B C13 H13C 109.5
O2 C14 H14A 109.5
O2 C14 H14B 109.5
H14A C14 H14B 109.5
O2 C14 H14C 109.5
H14A C14 H14C 109.5
H14B C14 H14C 109.5
C20 C15 C16 118.13(16)
C20 C15 C4 121.29(15)
C16 C15 C4 120.58(16)
C17 C16 C15 120.62(18)
C17 C16 H16 119.7
C15 C16 H16 119.7
C18 C17 C16 120.24(18)
C18 C17 H17 119.9
C16 C17 H17 119.9
C19 C18 C17 119.64(18)
C19 C18 H18 120.2
C17 C18 H18 120.2
C18 C19 C20 120.27(19)
C18 C19 H19 119.9
C20 C19 H19 119.9
C19 C20 C15 121.08(17)
C19 C20 H20 119.5
C15 C20 H20 119.5

loop_
_geom_bond_atom_site_label_1
_geom_bond_atom_site_label_2
_geom_bond_distance
N1 C6 1.374(2)
N1 C7 1.388(2)
N1 C13 1.451(2)
O1 C2 1.3669(19)
O1 H1 0.8200
O2 C10 1.386(2)
O2 C14 1.406(3)
C1 C2 1.372(3)
C1 C6 1.390(2)
C1 H1A 0.9300
C2 C3 1.395(2)
C3 C4 1.387(2)
C3 H3 0.9300
C4 C5 1.403(2)
C4 C15 1.485(2)
C5 C6 1.413(2)
C5 C8 1.457(2)
C7 C12 1.386(2)
C7 C8 1.405(2)
C8 C9 1.398(2)
C9 C10 1.375(2)
C9 H9 0.9300
C10 C11 1.385(3)
C11 C12 1.370(3)
C11 H11 0.9300
C12 H12 0.9300
C13 H13A 0.9600
C13 H13B 0.9600
C13 H13C 0.9600
C14 H14A 0.9600
C14 H14B 0.9600
C14 H14C 0.9600
C15 C20 1.384(2)
C15 C16 1.392(2)
C16 C17 1.380(3)
C16 H16 0.9300
C17 C18 1.377(3)
C17 H17 0.9300
C18 C19 1.372(3)
C18 H18 0.9300
C19 C20 1.377(3)
C19 H19 0.9300
C20 H20 0.9300

loop_
_geom_hbond_atom_site_label_D
_geom_hbond_atom_site_label_H
_geom_hbond_atom_site_label_A
_geom_hbond_distance_DH
_geom_hbond_distance_HA
_geom_hbond_distance_DA
_geom_hbond_angle_DHA
_geom_hbond_site_symmetry_A
O1 H1 O2 0.82 1.97 2.7811(19) 168.2 2_664

loop_
_geom_torsion_atom_site_label_1
_geom_torsion_atom_site_label_2
_geom_torsion_atom_site_label_3
_geom_torsion_atom_site_label_4
_geom_torsion
C6 C1 C2 O1 179.40(16)
C6 C1 C2 C3 -0.1(2)
O1 C2 C3 C4 -179.81(16)
C1 C2 C3 C4 -0.3(3)
C2 C3 C4 C5 -0.8(2)
C2 C3 C4 C15 177.30(16)
C3 C4 C5 C6 2.1(2)
C15 C4 C5 C6 -175.87(15)
C3 C4 C5 C8 173.99(18)
C15 C4 C5 C8 -4.0(3)
C7 N1 C6 C1 175.78(17)
C13 N1 C6 C1 7.7(3)
C7 N1 C6 C5 -1.8(2)
C13 N1 C6 C5 -169.91(17)
C2 C1 C6 N1 -175.76(17)
C2 C1 C6 C5 1.5(3)
C4 C5 C6 N1 175.12(15)
C8 C5 C6 N1 1.11(19)
C4 C5 C6 C1 -2.6(3)
C8 C5 C6 C1 -176.62(16)
C6 N1 C7 C12 -177.25(18)
C13 N1 C7 C12 -9.0(3)
C6 N1 C7 C8 1.8(2)
C13 N1 C7 C8 170.03(17)
C12 C7 C8 C9 0.0(3)
N1 C7 C8 C9 -179.14(16)
C12 C7 C8 C5 178.04(17)
N1 C7 C8 C5 -1.08(19)
C4 C5 C8 C9 5.0(3)
C6 C5 C8 C9 177.59(19)
C4 C5 C8 C7 -172.61(18)
C6 C5 C8 C7 -0.01(18)
C7 C8 C9 C10 -0.3(2)
C5 C8 C9 C10 -177.70(18)
C8 C9 C10 C11 0.3(3)
C8 C9 C10 O2 178.43(17)
C14 O2 C10 C9 25.0(3)
C14 O2 C10 C11 -156.67(18)
C9 C10 C11 C12 0.2(3)
O2 C10 C11 C12 -178.15(18)
C10 C11 C12 C7 -0.5(3)
N1 C7 C12 C11 179.37(18)
C8 C7 C12 C11 0.4(3)
C3 C4 C15 C20 123.17(18)
C5 C4 C15 C20 -58.9(2)
C3 C4 C15 C16 -56.5(2)
C5 C4 C15 C16 121.52(18)
C20 C15 C16 C17 1.7(2)
C4 C15 C16 C17 -178.72(16)
C15 C16 C17 C18 -0.9(3)
C16 C17 C18 C19 -0.3(3)
C17 C18 C19 C20 0.8(3)
C18 C19 C20 C15 0.0(3)
C16 C15 C20 C19 -1.2(2)
C4 C15 C20 C19 179.19(16)
